data_1506357
loop_
_publ_author_name
'Ang, Wee Han'
'Pilet, S\'ebastien'
'Scopelliti, Rosario'
'Bussy, Fran\,cois'
'Juillerat-Jeanneret, Lucienne'
'Dyson, Paul J.'

_publ_section_title
;
 Synthesis and characterization of platinum(IV) anticancer drugs with
 functionalized aromatic carboxylate ligands: influence of the ligands on
 drug efficacies and uptake.
;
_journal_issue 25
_journal_name_full 'Journal of medicinal chemistry'
_journal_page_first 8060
_journal_page_last 8069
_journal_paper_doi 10.1021/jm0506468
_journal_volume 48
_journal_year 2005
_chemical_formula_moiety 'C16 H14 Cl2 N4 O4 Pt, 2 <C4 H8 O>'
_chemical_formula_sum 'C24 H30 Cl2 N4 O6 Pt'
_chemical_formula_weight 736.51
_chemical_name_systematic
; 
cis,cis,trans-diamminedichlorobis(4-cyanobenzoyl)platinum(IV)
;
_space_group_IT_number 2
_symmetry_cell_setting triclinic
_symmetry_space_group_name_Hall '-P 1'
_symmetry_space_group_name_H-M 'P -1'
_atom_sites_solution_hydrogens geom
_atom_sites_solution_primary direct
_atom_sites_solution_secondary difmap
_audit_creation_method SHELXL-97
_cell_angle_alpha 81.492(8)
_cell_angle_beta 77.063(8)
_cell_angle_gamma 88.498(7)
_cell_formula_units_Z 2
_cell_length_a 7.8196(8)
_cell_length_b 12.2969(11)
_cell_length_c 16.4366(15)
_cell_measurement_reflns_used 4265
_cell_measurement_temperature 140(2)
_cell_measurement_theta_max 24.2080
_cell_measurement_theta_min 2.2507
_cell_volume 1523.4(3)
_computing_cell_refinement 'Oxford Diffraction CrysAlis RED'
_computing_data_collection 'Oxford Diffraction CrysAlis CCD'
_computing_data_reduction 'Oxford Diffraction CrysAlis RED'
_computing_molecular_graphics 'Ortep-3 for Windows (Farrugia, 1997)'
_computing_publication_material 'Bruker SHELXTL'
_computing_structure_refinement 'SHELXL-97 (Sheldrick, 1997)'
_computing_structure_solution 'SiR 97 (Altomare, 1999)'
_diffrn_ambient_temperature 140(2)
_diffrn_measured_fraction_theta_full 0.873
_diffrn_measured_fraction_theta_max 0.873
_diffrn_measurement_device_type 'Oxford Diffraction KM4/Sapphire CCD'
_diffrn_measurement_method 'phi and omega scans'
_diffrn_radiation_monochromator graphite
_diffrn_radiation_source 'sealed tube'
_diffrn_radiation_type MoK\a
_diffrn_radiation_wavelength 0.71073
_diffrn_reflns_av_R_equivalents 0.0472
_diffrn_reflns_av_sigmaI/netI 0.0564
_diffrn_reflns_limit_h_max 8
_diffrn_reflns_limit_h_min -8
_diffrn_reflns_limit_k_max 14
_diffrn_reflns_limit_k_min -14
_diffrn_reflns_limit_l_max 19
_diffrn_reflns_limit_l_min -18
_diffrn_reflns_number 9051
_diffrn_reflns_theta_full 25.02
_diffrn_reflns_theta_max 25.02
_diffrn_reflns_theta_min 3.21
_exptl_absorpt_coefficient_mu 4.821
_exptl_absorpt_correction_T_max 0.7980
_exptl_absorpt_correction_T_min 0.4060
_exptl_absorpt_correction_type refdelf
_exptl_absorpt_process_details
;
(See: Walker, N. & Stuart, D. (1983) Acta Cryst. A39, 158-166)
;
_exptl_crystal_colour colourless
_exptl_crystal_density_diffrn 1.606
_exptl_crystal_density_method 'not measured'
_exptl_crystal_description prismatic
_exptl_crystal_F_000 724
_exptl_crystal_size_max 0.16
_exptl_crystal_size_mid 0.12
_exptl_crystal_size_min 0.08
_refine_diff_density_max 3.336
_refine_diff_density_min -1.732
_refine_diff_density_rms 0.237
_refine_ls_extinction_coef 0.0010(6)
_refine_ls_extinction_expression Fc^*^=kFc[1+0.001xFc^2^\l^3^/sin(2\q)]^-1/4^
_refine_ls_extinction_method SHELXL
_refine_ls_goodness_of_fit_ref 1.167
_refine_ls_hydrogen_treatment constr
_refine_ls_matrix_type full
_refine_ls_number_parameters 356
_refine_ls_number_reflns 4706
_refine_ls_number_restraints 38
_refine_ls_restrained_S_all 1.163
_refine_ls_R_factor_all 0.0682
_refine_ls_R_factor_gt 0.0609
_refine_ls_shift/su_max 0.001
_refine_ls_shift/su_mean 0.000
_refine_ls_structure_factor_coef Fsqd
_refine_ls_weighting_details 'calc w=1/[\s^2^(Fo^2^)+(0.0638P)^2^+28.4713P] where P=(Fo^2^+2Fc^2^)/3'
_refine_ls_weighting_scheme calc
_refine_ls_wR_factor_gt 0.1564
_refine_ls_wR_factor_ref 0.1603
_reflns_number_gt 4166
_reflns_number_total 4706
_reflns_threshold_expression >2sigma(I)
_cod_data_source_file jm0506468si20050707_043425.cif
_cod_data_source_block Complex_7
_cod_original_cell_volume 1523.4(2)
_cod_original_sg_symbol_H-M P-1
_cod_database_code 1506357

loop_
_symmetry_equiv_pos_as_xyz
'x, y, z'
'-x, -y, -z'

loop_
_atom_site_label
_atom_site_type_symbol
_atom_site_fract_x
_atom_site_fract_y
_atom_site_fract_z
_atom_site_U_iso_or_equiv
_atom_site_adp_type
_atom_site_occupancy
_atom_site_symmetry_multiplicity
_atom_site_calc_flag
_atom_site_refinement_flags
_atom_site_disorder_assembly
_atom_site_disorder_group
Pt1 Pt 0.24377(6) 0.33958(4) 0.93938(3) 0.0194(2) Uani 1 1 d D . .
Cl1 Cl 0.2140(4) 0.1502(2) 0.97203(19) 0.0280(7) Uani 1 1 d . . .
Cl2 Cl -0.0454(4) 0.3638(2) 0.92572(19) 0.0257(7) Uani 1 1 d . . .
O1 O 0.3221(11) 0.3133(6) 0.8183(5) 0.0232(18) Uani 1 1 d . . .
O2 O 0.2989(19) 0.4815(8) 0.7464(6) 0.061(4) Uani 1 1 d . . .
O3 O 0.1520(10) 0.3474(6) 1.0638(4) 0.0148(16) Uani 1 1 d . . .
O4 O 0.3720(11) 0.4539(6) 1.0770(5) 0.0242(19) Uani 1 1 d . . .
N1 N 0.5006(13) 0.3179(8) 0.9450(6) 0.025(2) Uani 1 1 d D . .
H1A H 0.556(6) 0.272(6) 0.906(5) 0.037 Uiso 1 1 d D . .
H1B H 0.509(6) 0.286(7) 1.000(3) 0.037 Uiso 1 1 d D . .
H1C H 0.561(6) 0.386(4) 0.932(5) 0.037 Uiso 1 1 d D . .
N2 N 0.2651(12) 0.5117(7) 0.9130(5) 0.014(2) Uani 1 1 d D . .
H2A H 0.375(7) 0.533(4) 0.920(5) 0.022 Uiso 1 1 d D . .
H2B H 0.176(8) 0.542(4) 0.951(4) 0.022 Uiso 1 1 d D . .
H2C H 0.253(10) 0.534(4) 0.858(3) 0.022 Uiso 1 1 d D . .
N3 N 0.503(4) 0.1381(16) 0.3909(11) 0.110(8) Uani 1 1 d . . .
N4 N -0.157(2) 0.3687(12) 1.5284(8) 0.061(4) Uani 1 1 d . . .
C9 C 0.2367(15) 0.3983(9) 1.1068(8) 0.021(3) Uani 1 1 d . . .
C10 C 0.1505(17) 0.3859(10) 1.1996(7) 0.024(3) Uani 1 1 d . . .
C11 C 0.010(2) 0.3154(12) 1.2354(8) 0.039(4) Uani 1 1 d . . .
H11 H -0.0353 0.2723 1.2016 0.046 Uiso 1 1 calc R . .
C12 C -0.064(2) 0.3079(14) 1.3217(10) 0.055(5) Uani 1 1 d . . .
H12 H -0.1561 0.2566 1.3468 0.066 Uiso 1 1 calc R . .
C13 C -0.0064(19) 0.3728(11) 1.3708(8) 0.033(3) Uani 1 1 d . . .
C14 C 0.1341(19) 0.4431(11) 1.3354(8) 0.034(3) Uani 1 1 d . . .
H14 H 0.1757 0.4875 1.3697 0.041 Uiso 1 1 calc R . .
C15 C 0.2151(18) 0.4500(11) 1.2509(8) 0.030(3) Uani 1 1 d . . .
H15 H 0.3134 0.4973 1.2275 0.037 Uiso 1 1 calc R . .
C16 C -0.093(2) 0.3691(13) 1.4591(9) 0.045(4) Uani 1 1 d . . .
C1 C 0.3241(17) 0.3821(10) 0.7504(7) 0.027(3) Uani 1 1 d . . .
C2 C 0.3621(18) 0.3275(10) 0.6727(8) 0.031(3) Uani 1 1 d . . .
C3 C 0.353(2) 0.3908(13) 0.5959(9) 0.049(4) Uani 1 1 d . . .
H3 H 0.3233 0.4665 0.5937 0.059 Uiso 1 1 calc R . .
C4 C 0.386(3) 0.3419(14) 0.5227(9) 0.054(5) Uani 1 1 d . . .
H4 H 0.3789 0.3845 0.4704 0.065 Uiso 1 1 calc R . .
C5 C 0.431(2) 0.2307(14) 0.5254(9) 0.049(4) Uani 1 1 d . . .
C6 C 0.443(2) 0.1692(13) 0.6032(10) 0.051(4) Uani 1 1 d . . .
H6 H 0.4760 0.0941 0.6055 0.061 Uiso 1 1 calc R . .
C7 C 0.407(2) 0.2169(12) 0.6767(9) 0.040(4) Uani 1 1 d . . .
H7 H 0.4137 0.1745 0.7291 0.049 Uiso 1 1 calc R . .
C8 C 0.471(3) 0.1799(15) 0.4500(11) 0.064(5) Uani 1 1 d . . .
O5 O 0.7111(15) 0.1962(9) 0.8233(7) 0.046(3) Uani 1 1 d U A 1
C20 C 0.813(3) 0.2508(18) 0.7462(13) 0.078(6) Uani 1 1 d U A 1
H20A H 0.9031 0.2976 0.7577 0.094 Uiso 1 1 calc R A 1
H20B H 0.7365 0.2984 0.7156 0.094 Uiso 1 1 calc R A 1
C21 C 0.898(4) 0.167(3) 0.694(2) 0.179(13) Uani 1 1 d U A 1
H21A H 1.0129 0.1922 0.6571 0.215 Uiso 1 1 calc R A 1
H21B H 0.8218 0.1420 0.6595 0.215 Uiso 1 1 calc R A 1
C22 C 0.921(6) 0.064(3) 0.782(3) 0.24(2) Uani 1 1 d U A 1
H22A H 0.8607 -0.0062 0.7822 0.292 Uiso 1 1 calc R A 1
H22B H 1.0451 0.0494 0.7842 0.292 Uiso 1 1 calc R A 1
C23 C 0.845(6) 0.114(2) 0.838(2) 0.183(16) Uani 1 1 d U A 1
H23A H 0.9363 0.1520 0.8567 0.220 Uiso 1 1 calc R A 1
H23B H 0.7890 0.0589 0.8859 0.220 Uiso 1 1 calc R A 1
O6 O 0.5730(19) 0.2213(9) 0.1052(7) 0.063(3) Uani 1 1 d U B 2
C30 C 0.723(3) 0.150(2) 0.094(2) 0.133(12) Uani 1 1 d U B 2
H30A H 0.8339 0.1928 0.0780 0.159 Uiso 1 1 calc R B 2
H30B H 0.7204 0.1034 0.0499 0.159 Uiso 1 1 calc R B 2
C31 C 0.708(4) 0.0820(16) 0.1764(19) 0.113(9) Uani 1 1 d U B 2
H31A H 0.7357 0.1245 0.2185 0.135 Uiso 1 1 calc R B 2
H31B H 0.7839 0.0164 0.1728 0.135 Uiso 1 1 calc R B 2
C32 C 0.520(3) 0.0522(15) 0.1955(15) 0.083(6) Uani 1 1 d U B 2
H32A H 0.4750 0.0212 0.2554 0.100 Uiso 1 1 calc R B 2
H32B H 0.4929 0.0019 0.1582 0.100 Uiso 1 1 calc R B 2
C33 C 0.459(4) 0.168(2) 0.1741(14) 0.124(12) Uani 1 1 d U B 2
H33A H 0.3407 0.1663 0.1623 0.149 Uiso 1 1 calc R B 2
H33B H 0.4521 0.2080 0.2227 0.149 Uiso 1 1 calc R B 2

loop_
_atom_site_aniso_label
_atom_site_aniso_U_11
_atom_site_aniso_U_22
_atom_site_aniso_U_33
_atom_site_aniso_U_23
_atom_site_aniso_U_13
_atom_site_aniso_U_12
Pt1 0.0192(3) 0.0208(3) 0.0185(3) -0.00369(17) -0.00450(18) 0.00097(16)
Cl1 0.0365(19) 0.0197(14) 0.0293(16) -0.0039(12) -0.0099(14) -0.0009(12)
Cl2 0.0236(16) 0.0293(15) 0.0283(15) -0.0101(13) -0.0108(13) 0.0039(12)
O1 0.022(5) 0.021(4) 0.029(5) -0.007(4) -0.010(4) 0.007(3)
O2 0.119(11) 0.024(5) 0.031(6) -0.003(4) -0.002(6) 0.020(6)
O3 0.020(4) 0.013(3) 0.012(4) 0.003(3) -0.007(3) 0.002(3)
O4 0.022(5) 0.024(4) 0.023(4) -0.003(3) 0.002(4) -0.006(3)
N1 0.019(6) 0.033(6) 0.018(5) 0.000(4) 0.005(4) 0.001(4)
N2 0.025(5) 0.008(4) 0.011(4) -0.006(3) -0.002(4) -0.003(4)
N3 0.19(2) 0.081(13) 0.052(11) -0.027(10) -0.004(13) -0.001(14)
N4 0.087(12) 0.060(9) 0.027(7) -0.006(6) 0.008(7) -0.001(8)
C9 0.019(7) 0.017(5) 0.029(6) -0.010(5) -0.006(5) -0.004(5)
C10 0.031(7) 0.027(6) 0.016(6) -0.001(5) -0.012(5) 0.009(5)
C11 0.055(10) 0.049(8) 0.013(6) -0.006(6) -0.008(6) -0.027(7)
C12 0.058(11) 0.061(10) 0.038(9) -0.010(8) 0.013(8) -0.040(9)
C13 0.041(9) 0.041(8) 0.015(6) -0.004(6) -0.001(6) 0.002(6)
C14 0.046(9) 0.037(7) 0.025(7) -0.014(6) -0.015(6) -0.002(6)
C15 0.032(8) 0.031(7) 0.029(7) -0.003(6) -0.009(6) -0.004(6)
C16 0.057(11) 0.050(9) 0.029(8) -0.007(7) -0.010(7) -0.004(8)
C1 0.034(8) 0.030(7) 0.018(6) -0.004(5) -0.005(5) -0.004(6)
C2 0.039(8) 0.028(7) 0.024(7) -0.008(5) -0.002(6) 0.003(6)
C3 0.075(12) 0.046(9) 0.021(7) -0.008(6) 0.001(7) 0.014(8)
C4 0.088(14) 0.049(9) 0.020(7) 0.002(7) -0.007(8) 0.010(9)
C5 0.063(11) 0.056(10) 0.028(8) -0.015(7) -0.003(7) -0.003(8)
C6 0.070(12) 0.038(8) 0.040(9) -0.015(7) 0.005(8) -0.004(8)
C7 0.055(10) 0.038(8) 0.024(7) -0.007(6) 0.001(7) 0.001(7)
C8 0.102(16) 0.057(11) 0.035(9) -0.019(8) -0.009(10) -0.006(10)
O5 0.055(7) 0.046(6) 0.043(6) -0.014(5) -0.020(5) 0.006(5)
C20 0.078(15) 0.083(12) 0.066(11) -0.028(8) 0.013(10) -0.008(10)
C21 0.10(2) 0.20(3) 0.215(19) -0.13(2) 0.09(2) -0.01(2)
C22 0.26(4) 0.19(2) 0.44(5) -0.24(3) -0.31(4) 0.20(3)
C23 0.33(4) 0.061(13) 0.26(2) -0.084(15) -0.26(3) 0.12(2)
O6 0.101(10) 0.043(6) 0.051(7) 0.004(5) -0.041(7) 0.020(6)
C30 0.058(14) 0.10(2) 0.20(3) 0.059(19) -0.012(14) 0.016(11)
C31 0.137(15) 0.041(10) 0.20(2) 0.022(12) -0.157(18) -0.009(10)
C32 0.116(14) 0.042(9) 0.088(15) 0.000(8) -0.023(13) 0.006(10)
C33 0.17(2) 0.113(17) 0.050(12) 0.021(11) 0.022(13) 0.099(18)

loop_
_atom_type_symbol
_atom_type_description
_atom_type_scat_dispersion_real
_atom_type_scat_dispersion_imag
_atom_type_scat_source
C C 0.0033 0.0016 'International Tables Vol C Tables 4.2.6.8 and 6.1.1.4'
H H 0.0000 0.0000 'International Tables Vol C Tables 4.2.6.8 and 6.1.1.4'
N N 0.0061 0.0033 'International Tables Vol C Tables 4.2.6.8 and 6.1.1.4'
O O 0.0106 0.0060 'International Tables Vol C Tables 4.2.6.8 and 6.1.1.4'
Cl Cl 0.1484 0.1585 'International Tables Vol C Tables 4.2.6.8 and 6.1.1.4'
Pt Pt -1.7033 8.3905 'International Tables Vol C Tables 4.2.6.8 and 6.1.1.4'

loop_
_geom_angle_atom_site_label_1
_geom_angle_atom_site_label_2
_geom_angle_atom_site_label_3
_geom_angle
O1 Pt1 O3 173.0(3)
O1 Pt1 N1 85.8(4)
O3 Pt1 N1 96.1(3)
O1 Pt1 N2 95.7(3)
O3 Pt1 N2 90.8(3)
N1 Pt1 N2 94.1(4)
O1 Pt1 Cl1 85.8(2)
O3 Pt1 Cl1 87.6(2)
N1 Pt1 Cl1 86.8(3)
N2 Pt1 Cl1 178.3(2)
O1 Pt1 Cl2 91.3(2)
O3 Pt1 Cl2 86.7(2)
N1 Pt1 Cl2 177.1(3)
N2 Pt1 Cl2 85.9(3)
Cl1 Pt1 Cl2 93.29(11)
C1 O1 Pt1 128.2(7)
C9 O3 Pt1 122.3(7)
Pt1 N1 H1A 110(3)
Pt1 N1 H1B 110(3)
H1A N1 H1B 109(3)
Pt1 N1 H1C 110(3)
H1A N1 H1C 108(3)
H1B N1 H1C 109(3)
Pt1 N2 H2A 109(3)
Pt1 N2 H2B 108(3)
H2A N2 H2B 110(3)
Pt1 N2 H2C 108(3)
H2A N2 H2C 111(3)
H2B N2 H2C 111(3)
O4 C9 O3 125.4(11)
O4 C9 C10 121.6(10)
O3 C9 C10 113.0(10)
C11 C10 C15 119.3(11)
C11 C10 C9 122.3(10)
C15 C10 C9 118.4(11)
C10 C11 C12 119.5(12)
C10 C11 H11 120.2
C12 C11 H11 120.2
C13 C12 C11 121.3(13)
C13 C12 H12 119.3
C11 C12 H12 119.3
C12 C13 C14 119.3(12)
C12 C13 C16 120.5(13)
C14 C13 C16 120.1(12)
C13 C14 C15 121.0(12)
C13 C14 H14 119.5
C15 C14 H14 119.5
C14 C15 C10 119.4(12)
C14 C15 H15 120.3
C10 C15 H15 120.3
N4 C16 C13 177.9(18)
O2 C1 O1 126.3(11)
O2 C1 C2 121.3(12)
O1 C1 C2 112.4(11)
C7 C2 C3 120.8(12)
C7 C2 C1 120.9(12)
C3 C2 C1 118.2(12)
C4 C3 C2 119.5(14)
C4 C3 H3 120.3
C2 C3 H3 120.3
C3 C4 C5 120.6(14)
C3 C4 H4 119.7
C5 C4 H4 119.7
C4 C5 C6 118.9(13)
C4 C5 C8 121.2(15)
C6 C5 C8 119.9(15)
C7 C6 C5 120.9(14)
C7 C6 H6 119.6
C5 C6 H6 119.6
C6 C7 C2 119.3(14)
C6 C7 H7 120.3
C2 C7 H7 120.3
N3 C8 C5 179(2)
C20 O5 C23 95(2)
O5 C20 C21 109(2)
O5 C20 H20A 109.9
C21 C20 H20A 109.9
O5 C20 H20B 109.9
C21 C20 H20B 109.9
H20A C20 H20B 108.3
C20 C21 C22 96(2)
C20 C21 H21A 112.6
C22 C21 H21A 112.6
C20 C21 H21B 112.6
C22 C21 H21B 112.6
H21A C21 H21B 110.1
C23 C22 C21 97(2)
C23 C22 H22A 112.4
C21 C22 H22A 112.4
C23 C22 H22B 112.4
C21 C22 H22B 112.4
H22A C22 H22B 109.9
C22 C23 O5 121(3)
C22 C23 H23A 107.0
O5 C23 H23A 107.0
C22 C23 H23B 107.0
O5 C23 H23B 107.0
H23A C23 H23B 106.8
C33 O6 C30 103.8(15)
O6 C30 C31 104(2)
O6 C30 H30A 110.9
C31 C30 H30A 110.9
O6 C30 H30B 110.9
C31 C30 H30B 110.9
H30A C30 H30B 108.9
C30 C31 C32 100.0(18)
C30 C31 H31A 111.8
C32 C31 H31A 111.8
C30 C31 H31B 111.8
C32 C31 H31B 111.8
H31A C31 H31B 109.5
C31 C32 C33 95(2)
C31 C32 H32A 112.8
C33 C32 H32A 112.8
C31 C32 H32B 112.8
C33 C32 H32B 112.8
H32A C32 H32B 110.2
O6 C33 C32 110.2(18)
O6 C33 H33A 109.6
C32 C33 H33A 109.6
O6 C33 H33B 109.6
C32 C33 H33B 109.6
H33A C33 H33B 108.1

loop_
_geom_bond_atom_site_label_1
_geom_bond_atom_site_label_2
_geom_bond_distance
Pt1 O1 2.019(8)
Pt1 O3 2.025(7)
Pt1 N1 2.040(10)
Pt1 N2 2.100(8)
Pt1 Cl1 2.316(3)
Pt1 Cl2 2.329(3)
O1 C1 1.294(15)
O2 C1 1.228(15)
O3 C9 1.301(13)
O4 C9 1.239(14)
N1 H1A 0.95(5)
N1 H1B 0.94(5)
N1 H1C 0.95(5)
N2 H2A 0.94(5)
N2 H2B 0.94(5)
N2 H2C 0.93(5)
N3 C8 1.14(2)
N4 C16 1.137(19)
C9 C10 1.511(16)
C10 C11 1.382(18)
C10 C15 1.412(18)
C11 C12 1.397(19)
C11 H11 0.9500
C12 C13 1.36(2)
C12 H12 0.9500
C13 C14 1.38(2)
C13 C16 1.452(19)
C14 C15 1.383(18)
C14 H14 0.9500
C15 H15 0.9500
C1 C2 1.497(16)
C2 C7 1.392(19)
C2 C3 1.40(2)
C3 C4 1.39(2)
C3 H3 0.9500
C4 C5 1.40(2)
C4 H4 0.9500
C5 C6 1.41(2)
C5 C8 1.44(2)
C6 C7 1.390(19)
C6 H6 0.9500
C7 H7 0.9500
O5 C20 1.42(2)
O5 C23 1.47(2)
C20 C21 1.49(3)
C20 H20A 0.9900
C20 H20B 0.9900
C21 C22 1.82(6)
C21 H21A 0.9900
C21 H21B 0.9900
C22 C23 1.22(5)
C22 H22A 0.9900
C22 H22B 0.9900
C23 H23A 0.9900
C23 H23B 0.9900
O6 C33 1.37(3)
O6 C30 1.44(3)
C30 C31 1.46(4)
C30 H30A 0.9900
C30 H30B 0.9900
C31 C32 1.47(3)
C31 H31A 0.9900
C31 H31B 0.9900
C32 C33 1.51(3)
C32 H32A 0.9900
C32 H32B 0.9900
C33 H33A 0.9900
C33 H33B 0.9900

loop_
_geom_hbond_atom_site_label_D
_geom_hbond_atom_site_label_H
_geom_hbond_atom_site_label_A
_geom_hbond_distance_DH
_geom_hbond_distance_HA
_geom_hbond_distance_DA
_geom_hbond_angle_DHA
N2 H2A O4 0.94(5) 2.62(7) 2.981(13) 103(5)
N2 H2C O2 0.93(5) 1.98(5) 2.771(13) 141(5)
N1 H1B O4 0.94(5) 2.66(8) 2.920(12) 96(5)

loop_
_geom_torsion_atom_site_label_1
_geom_torsion_atom_site_label_2
_geom_torsion_atom_site_label_3
_geom_torsion_atom_site_label_4
_geom_torsion
O3 Pt1 O1 C1 140(2)
N1 Pt1 O1 C1 -113.3(10)
N2 Pt1 O1 C1 -19.6(10)
Cl1 Pt1 O1 C1 159.6(10)
Cl2 Pt1 O1 C1 66.4(10)
O1 Pt1 O3 C9 145(2)
N1 Pt1 O3 C9 39.4(9)
N2 Pt1 O3 C9 -54.8(9)
Cl1 Pt1 O3 C9 125.9(8)
Cl2 Pt1 O3 C9 -140.6(8)
Pt1 O3 C9 O4 6.0(16)
Pt1 O3 C9 C10 -175.5(7)
O4 C9 C10 C11 -173.2(13)
O3 C9 C10 C11 8.2(18)
O4 C9 C10 C15 7.5(18)
O3 C9 C10 C15 -171.0(11)
C15 C10 C11 C12 -1(2)
C9 C10 C11 C12 -179.8(14)
C10 C11 C12 C13 3(3)
C11 C12 C13 C14 -4(3)
C11 C12 C13 C16 175.8(16)
C12 C13 C14 C15 1(2)
C16 C13 C14 C15 -178.3(14)
C13 C14 C15 C10 1(2)
C11 C10 C15 C14 -2(2)
C9 C10 C15 C14 177.6(12)
C12 C13 C16 N4 -177(100)
C14 C13 C16 N4 3(56)
Pt1 O1 C1 O2 10(2)
Pt1 O1 C1 C2 -170.3(8)
O2 C1 C2 C7 173.7(15)
O1 C1 C2 C7 -6.2(19)
O2 C1 C2 C3 -6(2)
O1 C1 C2 C3 174.4(13)
C7 C2 C3 C4 1(3)
C1 C2 C3 C4 -179.6(15)
C2 C3 C4 C5 -1(3)
C3 C4 C5 C6 -1(3)
C3 C4 C5 C8 -178.3(18)
C4 C5 C6 C7 2(3)
C8 C5 C6 C7 179.2(17)
C5 C6 C7 C2 -1(3)
C3 C2 C7 C6 0(2)
C1 C2 C7 C6 -179.5(14)
C4 C5 C8 N3 179(100)
C6 C5 C8 N3 1(100)
C23 O5 C20 C21 44(3)
O5 C20 C21 C22 -32(3)
C20 C21 C22 C23 4(4)
C21 C22 C23 O5 27(5)
C20 O5 C23 C22 -48(5)
C33 O6 C30 C31 -21(3)
O6 C30 C31 C32 46(3)
C30 C31 C32 C33 -48(2)
C30 O6 C33 C32 -12(3)
C31 C32 C33 O6 39(3)
